data_4304361
loop_
_publ_author_name
'Qisheng Lin'
'Sven Lidin'
'John D. Corbett'

_publ_contact_author_address
;Dept. of Chem.
Iowa State University
Ames, IA, 50011
;
_publ_contact_author_email jcorbett@iastate.edu
_publ_contact_author_name 'John D. Corbett'
_publ_section_title
;
Synthesis, Structure, and Bonding of Sc4MgxCu15-xGa~7.5 (x= 0, 0.5).
Two Incommensurately Modulated Scandium Substitution Derivatives of Cubic
Mg2Cu6Ga5
;
_journal_name_full 'Inorganic Chemistry'
_journal_page_first 1020
_journal_page_last 1029
_journal_paper_doi 10.1021/ic701853c
_journal_volume 47
_journal_year 2008
_chemical_formula_sum 'Cu14.5 Ga7.61 Mg0.5 Sc4'
_chemical_formula_weight 1643.82
_chemical_name_systematic
; 
 ? 
;
_space_group_IT_number 65
_symmetry_cell_setting orthorhombic
_symmetry_space_group_name_Hall '-C 2 2'
_symmetry_space_group_name_H-M 'C m m m'
_atom_sites_solution_hydrogens geom
_atom_sites_solution_primary direct
_atom_sites_solution_secondary difmap
_audit_creation_method SHELXL-97
_cell_angle_alpha 90.00
_cell_angle_beta 90.00
_cell_angle_gamma 90.00
_cell_formula_units_Z 4
_cell_length_a 8.3108(17)
_cell_length_b 21.719(4)
_cell_length_c 8.3004(17)
_cell_measurement_temperature 293(2)
_cell_volume 1498.2(5)
_computing_structure_refinement 'SHELXL-97 (Sheldrick, 1997)'
_computing_structure_solution 'SHELXS-97 (Sheldrick, 1990)'
_diffrn_ambient_temperature 293(2)
_diffrn_measured_fraction_theta_full 0.961
_diffrn_measured_fraction_theta_max 0.961
_diffrn_radiation_monochromator graphite
_diffrn_radiation_source 'fine-focus sealed tube'
_diffrn_radiation_type MoK\a
_diffrn_radiation_wavelength 0.71073
_diffrn_reflns_av_R_equivalents 0.0305
_diffrn_reflns_av_sigmaI/netI 0.0285
_diffrn_reflns_limit_h_max 10
_diffrn_reflns_limit_h_min -8
_diffrn_reflns_limit_k_max 21
_diffrn_reflns_limit_k_min -28
_diffrn_reflns_limit_l_max 10
_diffrn_reflns_limit_l_min -10
_diffrn_reflns_number 4725
_diffrn_reflns_theta_full 28.27
_diffrn_reflns_theta_max 28.27
_diffrn_reflns_theta_min 1.88
_exptl_absorpt_coefficient_mu 35.149
_exptl_crystal_density_diffrn 7.288
_exptl_crystal_density_method 'not measured'
_exptl_crystal_F_000 2986
_refine_diff_density_max 1.144
_refine_diff_density_min -1.352
_refine_diff_density_rms 0.273
_refine_ls_extinction_coef 0.00036(4)
_refine_ls_extinction_expression Fc^*^=kFc[1+0.001xFc^2^\l^3^/sin(2\q)]^-1/4^
_refine_ls_extinction_method SHELXL
_refine_ls_goodness_of_fit_ref 1.092
_refine_ls_hydrogen_treatment mixed
_refine_ls_matrix_type full
_refine_ls_number_parameters 90
_refine_ls_number_reflns 1042
_refine_ls_number_restraints 0
_refine_ls_restrained_S_all 1.092
_refine_ls_R_factor_all 0.0300
_refine_ls_R_factor_gt 0.0272
_refine_ls_shift/su_max 0.000
_refine_ls_shift/su_mean 0.000
_refine_ls_structure_factor_coef Fsqd
_refine_ls_weighting_details 'calc w=1/[\s^2^(Fo^2^)+(0.0301P)^2^+27.7198P] where P=(Fo^2^+2Fc^2^)/3'
_refine_ls_weighting_scheme calc
_refine_ls_wR_factor_gt 0.0670
_refine_ls_wR_factor_ref 0.0684
_reflns_number_gt 976
_reflns_number_total 1042
_reflns_threshold_expression >2sigma(I)
_cod_data_source_file ic701853c-file004.cif
_cod_data_source_block cmmm
_cod_original_formula_sum 'Cu14.50 Ga7.61 Mg0.50 Sc4'
_cod_database_code 4304361

loop_
_symmetry_equiv_pos_as_xyz
'x, y, z'
'-x, -y, z'
'-x, y, -z'
'x, -y, -z'
'x+1/2, y+1/2, z'
'-x+1/2, -y+1/2, z'
'-x+1/2, y+1/2, -z'
'x+1/2, -y+1/2, -z'
'-x, -y, -z'
'x, y, -z'
'x, -y, z'
'-x, y, z'
'-x+1/2, -y+1/2, -z'
'x+1/2, y+1/2, -z'
'x+1/2, -y+1/2, z'
'-x+1/2, y+1/2, z'

loop_
_atom_site_label
_atom_site_type_symbol
_atom_site_fract_x
_atom_site_fract_y
_atom_site_fract_z
_atom_site_U_iso_or_equiv
_atom_site_adp_type
_atom_site_occupancy
_atom_site_symmetry_multiplicity
_atom_site_calc_flag
_atom_site_refinement_flags
_atom_site_disorder_assembly
_atom_site_disorder_group
Ga1 Ga 0.24606(11) 0.13293(4) 0.5000 0.0137(2) Uani 1 2 d S . .
Ga2 Ga 0.0000 0.40487(4) 0.34810(10) 0.0112(2) Uani 1 2 d S . .
Ga3 Ga 0.5000 0.42853(6) 0.5000 0.0125(3) Uani 1 4 d S . .
Ga4 Ga 0.0000 0.30210(6) 0.5000 0.0139(3) Uani 1 4 d S . .
Ga5 Ga 0.2500 0.2500 0.5000 0.0080(3) Uani 1 4 d S . .
Ga6 Ga 0.2500 0.2500 0.0000 0.61(5) Uani 0.608(16) 4 d SP . .
Cu1 Cu 0.15897(8) 0.30661(3) 0.23436(8) 0.01001(18) Uani 1 1 d . . .
Cu2 Cu 0.22331(8) 0.07958(3) 0.22369(8) 0.01112(19) Uani 1 1 d . . .
Cu3 Cu 0.16526(12) 0.15655(5) 0.0000 0.0167(3) Uani 1 2 d S . .
Cu4 Cu 0.0000 0.5000 0.18655(17) 0.0124(3) Uani 1 4 d S . .
Cu5 Cu 0.0000 0.0000 0.26258(18) 0.0150(3) Uani 1 4 d S . .
Cu6 Cu 0.0000 0.06228(7) 0.0000 0.0163(3) Uani 1 4 d S . .
Cu7 Cu 0.0000 0.25918(14) 0.0000 0.0175(10) Uani 0.50(2) 4 d SP . .
Mg7 Mg 0.0000 0.25918(14) 0.0000 0.0175(10) Uani 0.50(2) 4 d SP . .
Cu8 Cu 0.25719(17) 0.0000 0.0000 0.0115(3) Uani 1 4 d S . .
Sc1 Sc 0.0000 0.18491(7) 0.29607(18) 0.0092(3) Uani 1 2 d S . .
Sc2 Sc 0.0000 0.38713(10) 0.0000 0.0109(4) Uani 1 4 d S . .
Sc3 Sc 0.2988(3) 0.0000 0.5000 0.0111(4) Uani 1 4 d S . .

loop_
_atom_site_aniso_label
_atom_site_aniso_U_11
_atom_site_aniso_U_22
_atom_site_aniso_U_33
_atom_site_aniso_U_23
_atom_site_aniso_U_13
_atom_site_aniso_U_12
Ga1 0.0124(4) 0.0142(5) 0.0146(5) 0.000 0.000 -0.0003(3)
Ga2 0.0107(4) 0.0123(4) 0.0107(4) 0.0012(3) 0.000 0.000
Ga3 0.0085(6) 0.0086(6) 0.0204(7) 0.000 0.000 0.000
Ga4 0.0116(6) 0.0140(6) 0.0161(6) 0.000 0.000 0.000
Ga5 0.0073(5) 0.0076(6) 0.0092(6) 0.000 0.000 0.0014(4)
Ga6 1.80(15) 0.012(2) 0.011(2) 0.000 0.000 -0.086(12)
Cu1 0.0077(3) 0.0127(3) 0.0097(3) 0.0034(2) -0.0004(2) -0.0015(2)
Cu2 0.0113(4) 0.0124(3) 0.0096(4) -0.0011(2) -0.0017(3) -0.0013(3)
Cu3 0.0113(5) 0.0334(6) 0.0053(5) 0.000 0.000 0.0051(4)
Cu4 0.0236(7) 0.0044(6) 0.0093(6) 0.000 0.000 0.000
Cu5 0.0141(7) 0.0136(7) 0.0172(7) 0.000 0.000 0.000
Cu6 0.0085(7) 0.0295(8) 0.0108(7) 0.000 0.000 0.000
Cu7 0.036(2) 0.0098(13) 0.0068(12) 0.000 0.000 0.000
Mg7 0.036(2) 0.0098(13) 0.0068(12) 0.000 0.000 0.000
Cu8 0.0140(7) 0.0084(6) 0.0122(7) 0.000 0.000 0.000
Sc1 0.0075(6) 0.0119(7) 0.0082(7) 0.0009(5) 0.000 0.000
Sc2 0.0118(10) 0.0123(10) 0.0086(10) 0.000 0.000 0.000
Sc3 0.0090(9) 0.0084(10) 0.0159(11) 0.000 0.000 0.000

loop_
_atom_type_symbol
_atom_type_description
_atom_type_scat_dispersion_real
_atom_type_scat_dispersion_imag
_atom_type_scat_source
Mg Mg 0.0486 0.0363 'International Tables Vol C Tables 4.2.6.8 and 6.1.1.4'
Sc Sc 0.2519 0.3716 'International Tables Vol C Tables 4.2.6.8 and 6.1.1.4'
Cu Cu 0.3201 1.2651 'International Tables Vol C Tables 4.2.6.8 and 6.1.1.4'
Ga Ga 0.2307 1.6083 'International Tables Vol C Tables 4.2.6.8 and 6.1.1.4'

loop_
_geom_bond_atom_site_label_1
_geom_bond_atom_site_label_2
_geom_bond_distance
_geom_bond_site_symmetry_2
_geom_bond_publ_flag
Ga1 Ga3 2.4420(12) 13_556 ?
Ga1 Ga4 2.5388(12) 13_556 ?
Ga1 Ga5 2.5428(10) . ?
Ga1 Cu2 2.5765(9) . ?
Ga1 Cu2 2.5765(9) 10_556 ?
Ga1 Ga2 2.5918(10) 13_556 ?
Ga1 Ga2 2.5918(10) 6 ?
Ga1 Cu1 2.6849(9) 13_556 ?
Ga1 Cu1 2.6849(9) 6 ?
Ga1 Sc1 2.8847(13) . ?
Ga1 Sc1 2.8847(13) 10_556 ?
Ga1 Sc3 2.9203(11) . ?
Ga2 Cu4 2.4632(12) . ?
Ga2 Ga2 2.5217(18) 10_556 ?
Ga2 Cu2 2.5433(9) 15_455 ?
Ga2 Cu2 2.5433(9) 6 ?
Ga2 Ga4 2.5636(15) . ?
Ga2 Ga1 2.5918(10) 13_556 ?
Ga2 Ga1 2.5918(10) 15_455 ?
Ga2 Cu1 2.6816(11) 12 ?
Ga2 Cu1 2.6816(11) . ?
Ga2 Sc2 2.9149(11) . ?
Ga2 Sc3 2.9418(15) 13_556 ?
Ga2 Sc3 2.9418(15) 5_455 ?
Ga3 Ga1 2.4420(12) 13_556 ?
Ga3 Ga1 2.4420(12) 15 ?
Ga3 Cu5 2.5087(14) 13_556 ?
Ga3 Cu5 2.5087(14) 5 ?
Ga3 Sc3 2.929(2) 5 ?
Ga3 Sc3 2.929(2) 13_556 ?
Ga3 Cu2 2.9556(8) 6 ?
Ga3 Cu2 2.9556(8) 8_556 ?
Ga3 Cu2 2.9556(8) 15 ?
Ga3 Cu2 2.9556(8) 13_556 ?
Ga3 Sc1 2.9892(18) 6 ?
Ga3 Sc1 2.9892(18) 13_556 ?
Ga4 Ga5 2.3658(7) 3_556 ?
Ga4 Ga5 2.3658(7) . ?
Ga4 Ga1 2.5388(12) 13_556 ?
Ga4 Ga1 2.5388(12) 15_455 ?
Ga4 Ga2 2.5636(15) 10_556 ?
Ga4 Cu1 2.5723(8) 12 ?
Ga4 Cu1 2.5723(8) 10_556 ?
Ga4 Cu1 2.5723(8) 3_556 ?
Ga4 Cu1 2.5723(8) . ?
Ga4 Sc1 3.0566(19) . ?
Ga4 Sc1 3.0566(19) 10_556 ?
Ga5 Ga4 2.3658(7) 13_556 ?
Ga5 Ga1 2.5428(10) 13_556 ?
Ga5 Cu1 2.6355(8) 10_556 ?
Ga5 Cu1 2.6355(8) 6 ?
Ga5 Cu1 2.6355(8) 13_556 ?
Ga5 Cu1 2.6355(7) . ?
Ga5 Sc1 3.0299(12) . ?
Ga5 Sc1 3.0299(12) 13_556 ?
Ga5 Sc1 3.0299(12) 10_556 ?
Ga5 Sc1 3.0299(12) 6 ?
Ga6 Mg7 2.0873(5) 13 ?
Ga6 Cu7 2.0873(5) 13 ?
Ga6 Cu7 2.0873(5) . ?
Ga6 Cu3 2.1483(12) 13 ?
Ga6 Cu3 2.1483(12) . ?
Ga6 Cu1 2.4224(8) 13 ?
Ga6 Cu1 2.4224(8) . ?
Ga6 Cu1 2.4224(8) 10 ?
Ga6 Cu1 2.4224(8) 6 ?
Cu1 Cu3 2.5609(10) 13 ?
Cu1 Cu7 2.5672(14) . ?
Cu1 Cu1 2.6424(14) 12 ?
Cu1 Cu2 2.6598(11) 6 ?
Cu1 Ga1 2.6849(9) 13_556 ?
Cu1 Sc1 2.8860(9) 6 ?
Cu1 Cu1 2.8872(14) 6 ?
Cu2 Ga2 2.5433(9) 6 ?
Cu2 Cu3 2.5445(11) . ?
Cu2 Cu8 2.5523(8) . ?
Cu2 Cu5 2.5566(8) . ?
Cu2 Cu6 2.6520(8) . ?
Cu2 Cu1 2.6598(10) 6 ?
Cu2 Cu4 2.8932(8) 5_545 ?
Cu2 Sc3 2.9397(9) . ?
Cu2 Ga3 2.9556(8) 13_556 ?
Cu2 Sc1 3.0064(14) . ?
Cu2 Sc2 3.0427(9) 13 ?
Cu3 Cu6 2.4654(18) . ?
Cu3 Cu2 2.5445(11) 10 ?
Cu3 Cu1 2.5609(10) 6 ?
Cu3 Cu1 2.5609(10) 13 ?
Cu3 Cu7 2.618(3) . ?
Cu3 Cu3 2.747(2) 3 ?
Cu3 Sc1 2.8818(15) 10 ?
Cu3 Sc1 2.8818(15) . ?
Cu3 Sc2 2.9393(13) 13 ?
Cu4 Ga2 2.4632(12) 2_565 ?
Cu4 Cu8 2.5436(15) 5_455 ?
Cu4 Cu8 2.5436(15) 13 ?
Cu4 Cu2 2.8932(8) 16 ?
Cu4 Cu2 2.8932(8) 15_455 ?
Cu4 Cu2 2.8932(8) 5_455 ?
Cu4 Cu2 2.8932(8) 6 ?
Cu4 Sc2 2.900(2) . ?
Cu4 Sc2 2.900(2) 9_565 ?
Cu4 Sc3 3.0926(17) 13_556 ?
Cu4 Sc3 3.0926(17) 5_455 ?
Cu5 Ga3 2.5087(14) 13_556 ?
Cu5 Ga3 2.5087(14) 5_445 ?
Cu5 Cu2 2.5566(8) 2 ?
Cu5 Cu2 2.5566(8) 12 ?
Cu5 Cu2 2.5566(8) 11 ?
Cu5 Cu6 2.5652(16) 9 ?
Cu5 Cu6 2.5652(16) . ?
Cu5 Cu8 3.0527(15) 9 ?
Cu5 Cu8 3.0527(15) . ?
Cu5 Sc3 3.170(2) . ?
Cu5 Sc3 3.170(2) 9_556 ?
Cu6 Cu3 2.4654(18) 3 ?
Cu6 Cu8 2.5295(15) 9 ?
Cu6 Cu8 2.5295(15) . ?
Cu6 Cu5 2.5652(16) 9 ?
Cu6 Cu2 2.6520(8) 3 ?
Cu6 Cu2 2.6520(8) 12 ?
Cu6 Cu2 2.6520(8) 10 ?
Cu6 Cu6 2.705(3) 9 ?
Cu7 Ga6 2.0873(5) 3 ?
Cu7 Cu1 2.5672(15) 3 ?
Cu7 Cu1 2.5672(15) 12 ?
Cu7 Cu1 2.5672(15) 10 ?
Cu7 Cu3 2.618(3) 3 ?
Cu7 Sc2 2.779(4) . ?
Cu7 Sc1 2.940(2) 10 ?
Cu7 Sc1 2.940(2) . ?
Cu8 Cu6 2.5295(15) 9 ?
Cu8 Cu4 2.5436(14) 5_545 ?
Cu8 Cu4 2.5436(14) 13 ?
Cu8 Cu2 2.5523(8) 4 ?
Cu8 Cu2 2.5523(8) 11 ?
Cu8 Cu2 2.5523(8) 10 ?
Cu8 Cu5 3.0527(15) 9 ?
Cu8 Sc2 3.1752(19) 13 ?
Cu8 Sc2 3.1752(19) 5_545 ?
Sc1 Cu3 2.8818(15) 3 ?
Sc1 Ga1 2.8847(13) 3_556 ?
Sc1 Cu1 2.8860(9) 6 ?
Sc1 Cu1 2.8860(9) 15_455 ?
Sc1 Ga3 2.9892(18) 13_556 ?
Sc1 Cu1 2.9990(15) 12 ?
Sc1 Cu2 3.0064(14) 12 ?
Sc2 Cu4 2.900(2) 9_565 ?
Sc2 Ga2 2.9149(11) 10 ?
Sc2 Cu1 2.9305(14) 3 ?
Sc2 Cu1 2.9305(14) 10 ?
Sc2 Cu1 2.9305(14) 12 ?
Sc2 Cu3 2.9393(13) 15_455 ?
Sc2 Cu3 2.9393(13) 13 ?
Sc3 Ga1 2.9203(11) 11 ?
Sc3 Ga3 2.929(2) 5_445 ?
Sc3 Ga3 2.929(2) 13_556 ?
Sc3 Cu2 2.9397(9) 11 ?
Sc3 Cu2 2.9397(9) 10_556 ?
Sc3 Cu2 2.9397(9) 4_556 ?
Sc3 Ga2 2.9418(15) 13_556 ?
Sc3 Ga2 2.9418(15) 6 ?
Sc3 Ga2 2.9418(15) 5_545 ?
Sc3 Ga2 2.9418(15) 14_546 ?
